data_7229614
loop_
_publ_author_name
'Qiao, Kai'
'Yuan, Xin'
'Wan, Li'
'Zheng, Mingwei'
'Zhang, Dong'
'Fan, Bingbing'
'Di, Zhechen'
'Fang, Zheng'
'Guo, Kai'

_publ_section_title
;
 Highly efficient synthesis of \b-nitrate ester carboxamides through the
 ring-opening of 2-oxazolines
;
_journal_name_full 'Green Chemistry'
_journal_paper_doi 10.1039/C7GC02682J
_journal_year 2017
_chemical_formula_sum 'C16 H15 N3 O5'
_chemical_formula_weight 329.31
_space_group_crystal_system triclinic
_space_group_IT_number 2
_space_group_name_Hall '-P 1'
_space_group_name_H-M_alt 'P -1'
_symmetry_space_group_name_Hall '-P 1'
_symmetry_space_group_name_H-M 'P -1'
_atom_sites_solution_hydrogens geom
_audit_creation_method SHELXL-2014/7
_audit_update_record
;
2016-12-19 deposited with the CCDC.
2017-11-23 downloaded from the CCDC.
;
_cell_angle_alpha 98.953(3)
_cell_angle_beta 106.482(3)
_cell_angle_gamma 98.679(3)
_cell_formula_units_Z 2
_cell_length_a 7.4889(7)
_cell_length_b 8.9633(8)
_cell_length_c 12.2743(11)
_cell_measurement_reflns_used 1852
_cell_measurement_temperature 296(2)
_cell_measurement_theta_max 25.79
_cell_measurement_theta_min 2.35
_cell_volume 763.71(12)
_computing_cell_refinement 'Bruker SAINT'
_computing_data_collection 'Bruker APEX2'
_computing_data_reduction 'Bruker SAINT'
_computing_molecular_graphics 'Bruker SHELXTL'
_computing_publication_material 'Bruker SHELXTL'
_computing_structure_refinement 'SHELXL-2014 (Sheldrick 2014)'
_computing_structure_solution 'SHELXS-97 (Sheldrick 2008)'
_diffrn_ambient_temperature 296(2)
_diffrn_measured_fraction_theta_full 0.996
_diffrn_measured_fraction_theta_max 0.996
_diffrn_measurement_device_type 'Bruker APEX-II CCD'
_diffrn_measurement_method '\f and \w scans'
_diffrn_radiation_type MoK\a
_diffrn_radiation_wavelength 0.71073
_diffrn_reflns_av_R_equivalents 0.0372
_diffrn_reflns_av_unetI/netI 0.0633
_diffrn_reflns_Laue_measured_fraction_full 0.996
_diffrn_reflns_Laue_measured_fraction_max 0.996
_diffrn_reflns_limit_h_max 8
_diffrn_reflns_limit_h_min -8
_diffrn_reflns_limit_k_max 10
_diffrn_reflns_limit_k_min -9
_diffrn_reflns_limit_l_max 14
_diffrn_reflns_limit_l_min -14
_diffrn_reflns_number 5614
_diffrn_reflns_point_group_measured_fraction_full 0.996
_diffrn_reflns_point_group_measured_fraction_max 0.996
_diffrn_reflns_theta_full 25.008
_diffrn_reflns_theta_max 25.008
_diffrn_reflns_theta_min 2.351
_exptl_absorpt_coefficient_mu 0.109
_exptl_crystal_density_diffrn 1.432
_exptl_crystal_F_000 344
_exptl_crystal_size_max 0.270
_exptl_crystal_size_mid 0.250
_exptl_crystal_size_min 0.220
_refine_diff_density_max 0.215
_refine_diff_density_min -0.234
_refine_diff_density_rms 0.054
_refine_ls_extinction_method none
_refine_ls_goodness_of_fit_ref 1.051
_refine_ls_hydrogen_treatment constr
_refine_ls_matrix_type full
_refine_ls_number_parameters 217
_refine_ls_number_reflns 2678
_refine_ls_number_restraints 0
_refine_ls_restrained_S_all 1.051
_refine_ls_R_factor_all 0.0803
_refine_ls_R_factor_gt 0.0461
_refine_ls_shift/su_max 0.000
_refine_ls_shift/su_mean 0.000
_refine_ls_structure_factor_coef Fsqd
_refine_ls_weighting_details 'w=1/[\s^2^(Fo^2^)+(0.0384P)^2^+0.1747P] where P=(Fo^2^+2Fc^2^)/3'
_refine_ls_weighting_scheme calc
_refine_ls_wR_factor_gt 0.0917
_refine_ls_wR_factor_ref 0.1041
_reflns_Friedel_coverage 0.000
_reflns_number_gt 1897
_reflns_number_total 2678
_reflns_threshold_expression 'I > 2\s(I)'
_cod_data_source_file c7gc02682j2.cif
_cod_data_source_block 20161208_Nanligong_2_0m_a
_cod_database_code 7229614
_shelx_shelxl_version_number 2014/7
_shelx_space_group_comment
;
The symmetry employed for this shelxl refinement is uniquely defined
by the following loop, which should always be used as a source of
symmetry information in preference to the above space-group names.
They are only intended as comments.
;
_shelx_estimated_absorpt_t_min 0.971
_shelx_estimated_absorpt_t_max 0.977

loop_
_space_group_symop_operation_xyz
'x, y, z'
'-x, -y, -z'

loop_
_atom_site_label
_atom_site_type_symbol
_atom_site_fract_x
_atom_site_fract_y
_atom_site_fract_z
_atom_site_U_iso_or_equiv
_atom_site_adp_type
_atom_site_occupancy
_atom_site_site_symmetry_order
_atom_site_calc_flag
_atom_site_refinement_flags_posn
_atom_site_refinement_flags_adp
C1 C 0.6503(3) 0.6379(3) 0.77691(19) 0.0240(6) Uani 1 1 d . .
H1 H 0.6107 0.5743 0.7034 0.029 Uiso 1 1 calc R U
C2 C 0.6355(3) 0.5767(3) 0.8713(2) 0.0276(6) Uani 1 1 d . .
H2 H 0.5864 0.4720 0.8611 0.033 Uiso 1 1 calc R U
C3 C 0.6937(3) 0.6707(3) 0.9813(2) 0.0290(6) Uani 1 1 d . .
H3 H 0.6837 0.6292 1.0447 0.035 Uiso 1 1 calc R U
C4 C 0.7668(3) 0.8267(3) 0.9965(2) 0.0283(6) Uani 1 1 d . .
H4 H 0.8051 0.8902 1.0700 0.034 Uiso 1 1 calc R U
C5 C 0.7827(3) 0.8879(3) 0.90226(18) 0.0245(6) Uani 1 1 d . .
H5 H 0.8330 0.9925 0.9130 0.029 Uiso 1 1 calc R U
C6 C 0.7243(3) 0.7946(2) 0.79143(18) 0.0190(5) Uani 1 1 d . .
C7 C 0.7478(3) 0.8683(3) 0.69390(19) 0.0193(5) Uani 1 1 d . .
C8 C 0.6004(3) 0.8380(2) 0.47875(17) 0.0179(5) Uani 1 1 d . .
C9 C 0.7450(3) 0.9339(2) 0.45749(18) 0.0212(5) Uani 1 1 d . .
H9 H 0.8582 0.9771 0.5172 0.025 Uiso 1 1 calc R U
C10 C 0.7220(3) 0.9658(3) 0.34815(19) 0.0235(5) Uani 1 1 d . .
H10 H 0.8194 1.0311 0.3352 0.028 Uiso 1 1 calc R U
C11 C 0.5555(3) 0.9015(3) 0.25779(19) 0.0234(6) Uani 1 1 d . .
H11 H 0.5423 0.9203 0.1838 0.028 Uiso 1 1 calc R U
C12 C 0.4090(3) 0.8089(2) 0.27896(18) 0.0221(5) Uani 1 1 d . .
H12 H 0.2965 0.7664 0.2186 0.026 Uiso 1 1 calc R U
C13 C 0.4266(3) 0.7780(2) 0.38914(18) 0.0184(5) Uani 1 1 d . .
C14 C 0.2622(3) 0.6836(2) 0.41069(18) 0.0200(5) Uani 1 1 d . .
C15 C -0.0831(3) 0.6066(2) 0.35658(19) 0.0231(5) Uani 1 1 d . .
H15A H -0.1910 0.6500 0.3212 0.028 Uiso 1 1 calc R U
H15B H -0.0720 0.6146 0.4381 0.028 Uiso 1 1 calc R U
C16 C -0.1214(3) 0.4378(2) 0.29910(17) 0.0218(5) Uani 1 1 d . .
H16A H -0.0125 0.3928 0.3296 0.026 Uiso 1 1 calc R U
H16B H -0.2316 0.3806 0.3119 0.026 Uiso 1 1 calc R U
N1 N -0.2077(3) 0.2862(2) 0.10722(17) 0.0302(5) Uani 1 1 d . .
N2 N 0.0879(3) 0.6968(2) 0.34762(15) 0.0215(5) Uani 1 1 d . .
H2A H 0.0780 0.7599 0.3012 0.026 Uiso 1 1 calc R U
N3 N 0.6196(2) 0.7980(2) 0.58762(14) 0.0203(4) Uani 1 1 d . .
H3A H 0.5395 0.7181 0.5871 0.024 Uiso 1 1 calc R U
O1 O 0.8717(2) 0.98344(17) 0.70985(12) 0.0232(4) Uani 1 1 d . .
O2 O 0.2821(2) 0.59718(17) 0.48116(13) 0.0255(4) Uani 1 1 d . .
O3 O -0.2204(3) 0.17968(19) 0.15464(14) 0.0403(5) Uani 1 1 d . .
O4 O -0.2333(3) 0.2862(2) 0.00596(14) 0.0459(5) Uani 1 1 d . .
O5 O -0.1560(2) 0.43578(16) 0.17637(12) 0.0258(4) Uani 1 1 d . .

loop_
_atom_site_aniso_label
_atom_site_aniso_U_11
_atom_site_aniso_U_22
_atom_site_aniso_U_33
_atom_site_aniso_U_23
_atom_site_aniso_U_13
_atom_site_aniso_U_12
C1 0.0268(14) 0.0221(13) 0.0219(12) 0.0026(10) 0.0071(11) 0.0047(10)
C2 0.0353(15) 0.0187(13) 0.0299(14) 0.0078(11) 0.0110(12) 0.0045(11)
C3 0.0362(16) 0.0306(15) 0.0264(13) 0.0164(11) 0.0129(12) 0.0091(12)
C4 0.0317(15) 0.0301(15) 0.0211(13) 0.0047(11) 0.0062(11) 0.0048(11)
C5 0.0291(14) 0.0180(12) 0.0222(13) 0.0025(10) 0.0047(11) 0.0006(10)
C6 0.0164(13) 0.0225(13) 0.0206(12) 0.0071(10) 0.0070(10) 0.0061(9)
C7 0.0168(13) 0.0197(13) 0.0223(12) 0.0034(10) 0.0068(10) 0.0061(10)
C8 0.0227(13) 0.0156(12) 0.0166(12) 0.0024(9) 0.0076(10) 0.0060(9)
C9 0.0177(13) 0.0243(13) 0.0222(13) 0.0052(10) 0.0082(10) 0.0023(10)
C10 0.0252(14) 0.0210(13) 0.0285(13) 0.0075(10) 0.0135(11) 0.0050(10)
C11 0.0286(14) 0.0258(13) 0.0197(12) 0.0072(10) 0.0112(11) 0.0072(11)
C12 0.0241(14) 0.0218(13) 0.0176(12) 0.0008(10) 0.0043(10) 0.0043(10)
C13 0.0196(13) 0.0150(12) 0.0206(12) 0.0025(9) 0.0073(10) 0.0028(9)
C14 0.0246(14) 0.0147(12) 0.0153(11) -0.0036(10) 0.0035(10) 0.0000(10)
C15 0.0224(14) 0.0226(13) 0.0232(12) 0.0035(10) 0.0082(11) 0.0007(10)
C16 0.0231(14) 0.0244(13) 0.0171(12) 0.0072(10) 0.0053(10) 0.0016(10)
N1 0.0356(13) 0.0252(12) 0.0258(12) 0.0024(10) 0.0049(10) 0.0066(9)
N2 0.0202(11) 0.0205(11) 0.0224(11) 0.0074(8) 0.0055(9) -0.0007(8)
N3 0.0213(11) 0.0202(10) 0.0177(10) 0.0047(8) 0.0061(8) -0.0017(8)
O1 0.0215(9) 0.0219(9) 0.0238(9) 0.0046(7) 0.0066(7) -0.0017(7)
O2 0.0280(10) 0.0231(9) 0.0225(9) 0.0079(7) 0.0039(7) 0.0006(7)
O3 0.0620(14) 0.0197(10) 0.0367(11) 0.0084(8) 0.0124(9) 0.0043(8)
O4 0.0753(15) 0.0403(12) 0.0174(10) 0.0023(8) 0.0083(9) 0.0137(10)
O5 0.0376(11) 0.0179(9) 0.0189(8) 0.0031(7) 0.0071(7) 0.0011(7)

loop_
_atom_type_symbol
_atom_type_description
_atom_type_scat_dispersion_real
_atom_type_scat_dispersion_imag
_atom_type_scat_source
C C 0.0033 0.0016 'International Tables Vol C Tables 4.2.6.8 and 6.1.1.4'
H H 0.0000 0.0000 'International Tables Vol C Tables 4.2.6.8 and 6.1.1.4'
N N 0.0061 0.0033 'International Tables Vol C Tables 4.2.6.8 and 6.1.1.4'
O O 0.0106 0.0060 'International Tables Vol C Tables 4.2.6.8 and 6.1.1.4'

loop_
_geom_angle_atom_site_label_1
_geom_angle_atom_site_label_2
_geom_angle_atom_site_label_3
_geom_angle
C2 C1 C6 120.3(2)
C2 C1 H1 119.9
C6 C1 H1 119.9
C1 C2 C3 120.3(2)
C1 C2 H2 119.9
C3 C2 H2 119.9
C4 C3 C2 119.8(2)
C4 C3 H3 120.1
C2 C3 H3 120.1
C5 C4 C3 120.0(2)
C5 C4 H4 120.0
C3 C4 H4 120.0
C4 C5 C6 120.7(2)
C4 C5 H5 119.7
C6 C5 H5 119.7
C5 C6 C1 119.0(2)
C5 C6 C7 117.8(2)
C1 C6 C7 123.27(19)
O1 C7 N3 123.8(2)
O1 C7 C6 121.8(2)
N3 C7 C6 114.4(2)
C9 C8 C13 119.4(2)
C9 C8 N3 122.5(2)
C13 C8 N3 118.0(2)
C10 C9 C8 120.5(2)
C10 C9 H9 119.8
C8 C9 H9 119.8
C9 C10 C11 120.7(2)
C9 C10 H10 119.7
C11 C10 H10 119.7
C12 C11 C10 119.2(2)
C12 C11 H11 120.4
C10 C11 H11 120.4
C11 C12 C13 121.3(2)
C11 C12 H12 119.3
C13 C12 H12 119.3
C12 C13 C8 118.8(2)
C12 C13 C14 120.0(2)
C8 C13 C14 121.1(2)
O2 C14 N2 121.2(2)
O2 C14 C13 123.0(2)
N2 C14 C13 115.8(2)
N2 C15 C16 113.50(18)
N2 C15 H15A 108.9
C16 C15 H15A 108.9
N2 C15 H15B 108.9
C16 C15 H15B 108.9
H15A C15 H15B 107.7
O5 C16 C15 105.16(17)
O5 C16 H16A 110.7
C15 C16 H16A 110.7
O5 C16 H16B 110.7
C15 C16 H16B 110.7
H16A C16 H16B 108.8
O3 N1 O4 129.6(2)
O3 N1 O5 117.79(19)
O4 N1 O5 112.61(19)
C14 N2 C15 121.28(19)
C14 N2 H2A 119.4
C15 N2 H2A 119.4
C7 N3 C8 129.1(2)
C7 N3 H3A 115.4
C8 N3 H3A 115.4
N1 O5 C16 113.30(16)

loop_
_geom_bond_atom_site_label_1
_geom_bond_atom_site_label_2
_geom_bond_distance
C1 C2 1.382(3)
C1 C6 1.394(3)
C1 H1 0.9300
C2 C3 1.387(3)
C2 H2 0.9300
C3 C4 1.385(3)
C3 H3 0.9300
C4 C5 1.381(3)
C4 H4 0.9300
C5 C6 1.393(3)
C5 H5 0.9300
C6 C7 1.494(3)
C7 O1 1.228(3)
C7 N3 1.368(3)
C8 C9 1.389(3)
C8 C13 1.409(3)
C8 N3 1.411(3)
C9 C10 1.384(3)
C9 H9 0.9300
C10 C11 1.385(3)
C10 H10 0.9300
C11 C12 1.384(3)
C11 H11 0.9300
C12 C13 1.396(3)
C12 H12 0.9300
C13 C14 1.497(3)
C14 O2 1.241(2)
C14 N2 1.349(3)
C15 N2 1.449(3)
C15 C16 1.513(3)
C15 H15A 0.9700
C15 H15B 0.9700
C16 O5 1.451(2)
C16 H16A 0.9700
C16 H16B 0.9700
N1 O3 1.199(2)
N1 O4 1.202(2)
N1 O5 1.403(2)
N2 H2A 0.8600
N3 H3A 0.8600
